data_1564765
loop_
_publ_author_name
'Prima, Darya O.'
'Madiyeva, Malena'
'Burykina, Julia V.'
'Minyaev, Mikhail E.'
'Boiko, Daniil A.'
'Ananikov, Valentine P.'

_publ_section_title
;
 Evidence for &#x201C;cocktail&#x201D;-type catalysis in Buchwald--Hartwig
 reaction. A mechanistic study
;
_journal_issue 21
_journal_name_full 'Catalysis Science &amp; Technology'
_journal_page_first 7171
_journal_page_last 7188
_journal_paper_doi 10.1039/D1CY01601F
_journal_volume 11
_journal_year 2021
_chemical_formula_moiety 'C54 H72 Cl4 N4 Pd2, 2(C H2 Cl2)'
_chemical_formula_sum 'C56 H76 Cl8 N4 Pd2'
_chemical_formula_weight 1301.60
_space_group_crystal_system orthorhombic
_space_group_IT_number 61
_space_group_name_Hall '-P 2ac 2ab'
_space_group_name_H-M_alt 'P b c a'
_atom_sites_solution_hydrogens geom
_atom_sites_solution_primary direct
_atom_sites_solution_secondary difmap
_audit_creation_method SHELXL-2018/3
_audit_update_record
;
2021-04-25 deposited with the CCDC.	2021-09-13 downloaded from the CCDC.
;
_cell_angle_alpha 90
_cell_angle_beta 90
_cell_angle_gamma 90
_cell_formula_units_Z 4
_cell_length_a 14.2641(3)
_cell_length_b 19.0639(4)
_cell_length_c 22.6150(5)
_cell_measurement_reflns_used 9889
_cell_measurement_temperature 100(2)
_cell_measurement_theta_max 34.93
_cell_measurement_theta_min 2.32
_cell_volume 6149.7(2)
_computing_cell_refinement 'SAINT (Bruker, 2019)'
_computing_data_collection '<i>APEX3</i> (Bruker, 2019)'
_computing_data_reduction 'SAINT (Bruker, 2019)'
_computing_molecular_graphics 'SHELXTL (Sheldrick, Acta Cryst., 2008, A64, 112-122)'
_computing_publication_material 'SHELXTL (Sheldrick, Acta Cryst., 2008, A64, 112-122)'
_computing_structure_refinement 'SHELXL-2018 (Sheldrick, Acta Cryst., 2015, C71, 3-8)'
_computing_structure_solution 'SHELXT, SHELXS-2013 (Sheldrick, Acta Cryst., 2015, A71, 3-8)'
_diffrn_ambient_temperature 100(2)
_diffrn_detector_area_resol_mean 7.31
_diffrn_measured_fraction_theta_full 0.999
_diffrn_measured_fraction_theta_max 1.000
_diffrn_measurement_device_type 'Bruker AXS D8 QUEST, Photon III detector'
_diffrn_measurement_method '\f and \w shutterless scans'
_diffrn_radiation_monochromator graphite
_diffrn_radiation_type MoK\a
_diffrn_radiation_wavelength 0.71073
_diffrn_reflns_av_R_equivalents 0.0439
_diffrn_reflns_av_unetI/netI 0.0203
_diffrn_reflns_Laue_measured_fraction_full 0.999
_diffrn_reflns_Laue_measured_fraction_max 1.000
_diffrn_reflns_limit_h_max 22
_diffrn_reflns_limit_h_min -22
_diffrn_reflns_limit_k_max 30
_diffrn_reflns_limit_k_min -30
_diffrn_reflns_limit_l_max 36
_diffrn_reflns_limit_l_min -35
_diffrn_reflns_number 165577
_diffrn_reflns_point_group_measured_fraction_full 0.999
_diffrn_reflns_point_group_measured_fraction_max 1.000
_diffrn_reflns_theta_full 25.242
_diffrn_reflns_theta_max 34.648
_diffrn_reflns_theta_min 2.137
_diffrn_source 'sealed X-Ray tube'
_diffrn_source_current 30
_diffrn_source_power 50
_diffrn_source_size '0.6 mm, fine-focus'
_exptl_absorpt_coefficient_mu 0.970
_exptl_absorpt_correction_T_max 0.3859
_exptl_absorpt_correction_T_min 0.3093
_exptl_absorpt_correction_type multi-scan
_exptl_absorpt_process_details 'SADABS 2016/2 (Krause et al., J. Appl. Cryst. 2015, 48, 3-10)'
_exptl_crystal_colour 'light yellow'
_exptl_crystal_density_diffrn 1.406
_exptl_crystal_density_method 'not measured'
_exptl_crystal_description block
_exptl_crystal_F_000 2672
_exptl_crystal_size_max 0.50
_exptl_crystal_size_mid 0.20
_exptl_crystal_size_min 0.17
_refine_diff_density_max 0.753
_refine_diff_density_min -0.751
_refine_diff_density_rms 0.077
_refine_ls_extinction_method none
_refine_ls_goodness_of_fit_ref 1.075
_refine_ls_hydrogen_treatment constr
_refine_ls_matrix_type full
_refine_ls_number_parameters 334
_refine_ls_number_reflns 13189
_refine_ls_number_restraints 2
_refine_ls_restrained_S_all 1.075
_refine_ls_R_factor_all 0.0411
_refine_ls_R_factor_gt 0.0286
_refine_ls_shift/su_max 0.003
_refine_ls_shift/su_mean 0.000
_refine_ls_structure_factor_coef Fsqd
_refine_ls_weighting_details 'w=1/[\s^2^(Fo^2^)+(0.0165P)^2^+5.2166P] where P=(Fo^2^+2Fc^2^)/3'
_refine_ls_weighting_scheme calc
_refine_ls_wR_factor_gt 0.0567
_refine_ls_wR_factor_ref 0.0628
_reflns_Friedel_coverage 0.000
_reflns_number_gt 10792
_reflns_number_total 13189
_reflns_threshold_expression 'I > 2\s(I)'
_cod_data_source_file d1cy01601f2.cif
_cod_data_source_block 2a
_cod_depositor_comments 'Adding full bibliography for 1564765--1564770.cif.'
_cod_database_code 1564765
_shelx_shelxl_version_number 2018/3
_shelx_space_group_comment
;
The symmetry employed for this shelxl refinement is uniquely defined
by the following loop, which should always be used as a source of
symmetry information in preference to the above space-group names.
They are only intended as comments.
;
_shelx_estimated_absorpt_t_min 0.643
_shelx_estimated_absorpt_t_max 0.852

loop_
_space_group_symop_operation_xyz
'x, y, z'
'x+1/2, -y+1/2, -z'
'-x, y+1/2, -z+1/2'
'-x+1/2, -y, z+1/2'
'-x, -y, -z'
'-x-1/2, y-1/2, z'
'x, -y-1/2, z-1/2'
'x-1/2, y, -z-1/2'

loop_
_atom_site_label
_atom_site_type_symbol
_atom_site_fract_x
_atom_site_fract_y
_atom_site_fract_z
_atom_site_U_iso_or_equiv
_atom_site_adp_type
_atom_site_occupancy
_atom_site_site_symmetry_order
_atom_site_calc_flag
_atom_site_refinement_flags_posn
_atom_site_refinement_flags_adp
_atom_site_refinement_flags_occupancy
_atom_site_disorder_assembly
_atom_site_disorder_group
Pd1 Pd 0.53120(2) 0.58655(2) 0.50138(2) 0.01188(2) Uani 1 1 d . . . . .
Cl1 Cl 0.60325(2) 0.48284(2) 0.47358(2) 0.01950(6) Uani 1 1 d . . . . .
Cl2 Cl 0.45750(2) 0.68603(2) 0.53163(2) 0.01732(5) Uani 1 1 d . . . . .
N1 N 0.69972(7) 0.67696(6) 0.51715(5) 0.01460(18) Uani 1 1 d . . . . .
C1 C 0.64327(8) 0.63973(6) 0.48047(5) 0.01326(19) Uani 1 1 d . . . . .
N2 N 0.68452(7) 0.64365(5) 0.42663(5) 0.01409(18) Uani 1 1 d . . . . .
C2 C 0.76654(9) 0.68287(7) 0.42989(6) 0.0178(2) Uani 1 1 d . . . . .
H2 H 0.807833 0.693297 0.398123 0.021 Uiso 1 1 calc R U . . .
C3 C 0.77637(9) 0.70324(7) 0.48638(6) 0.0182(2) Uani 1 1 d . . . . .
H3 H 0.826194 0.730410 0.502276 0.022 Uiso 1 1 calc R U . . .
C4 C 0.68580(9) 0.69443(7) 0.57871(6) 0.0161(2) Uani 1 1 d . . . . .
C5 C 0.70898(10) 0.64501(7) 0.62187(6) 0.0192(2) Uani 1 1 d . . . . .
C6 C 0.70694(11) 0.66734(9) 0.68078(6) 0.0252(3) Uani 1 1 d . . . . .
H6 H 0.722892 0.635329 0.711363 0.030 Uiso 1 1 calc R U . . .
C7 C 0.68206(11) 0.73531(9) 0.69514(7) 0.0277(3) Uani 1 1 d . . . . .
H7 H 0.682288 0.749783 0.735339 0.033 Uiso 1 1 calc R U . . .
C8 C 0.65680(11) 0.78247(8) 0.65141(7) 0.0249(3) Uani 1 1 d . . . . .
H8 H 0.638418 0.828629 0.662173 0.030 Uiso 1 1 calc R U . . .
C9 C 0.65783(9) 0.76349(7) 0.59177(6) 0.0185(2) Uani 1 1 d . . . . .
C10 C 0.73703(11) 0.56995(8) 0.60732(7) 0.0228(3) Uani 1 1 d . . . . .
H10 H 0.730222 0.563326 0.563668 0.027 Uiso 1 1 calc R U . . .
C11 C 0.67156(14) 0.51766(9) 0.63809(8) 0.0346(4) Uani 1 1 d . . . . .
H11A H 0.690649 0.469705 0.628143 0.052 Uiso 1 1 calc R U . . .
H11B H 0.607028 0.525530 0.624786 0.052 Uiso 1 1 calc R U . . .
H11C H 0.675166 0.524311 0.680995 0.052 Uiso 1 1 calc R U . . .
C12 C 0.83976(13) 0.55674(10) 0.62341(9) 0.0367(4) Uani 1 1 d . . . . .
H12A H 0.856427 0.508262 0.613554 0.055 Uiso 1 1 calc R U . . .
H12B H 0.848754 0.564499 0.665868 0.055 Uiso 1 1 calc R U . . .
H12C H 0.879877 0.589013 0.601098 0.055 Uiso 1 1 calc R U . . .
C13 C 0.63091(10) 0.81619(7) 0.54448(7) 0.0221(3) Uani 1 1 d . . . . .
H13 H 0.619246 0.789896 0.506930 0.027 Uiso 1 1 calc R U . . .
C14 C 0.70997(11) 0.86903(8) 0.53309(8) 0.0295(3) Uani 1 1 d . . . . .
H14A H 0.690423 0.902172 0.502352 0.044 Uiso 1 1 calc R U . . .
H14B H 0.766281 0.843985 0.520026 0.044 Uiso 1 1 calc R U . . .
H14C H 0.723720 0.894679 0.569632 0.044 Uiso 1 1 calc R U . . .
C15 C 0.54085(11) 0.85590(8) 0.56053(9) 0.0314(3) Uani 1 1 d . . . . .
H15A H 0.520697 0.884283 0.526715 0.047 Uiso 1 1 calc R U . . .
H15B H 0.552857 0.886559 0.594482 0.047 Uiso 1 1 calc R U . . .
H15C H 0.491498 0.822215 0.570656 0.047 Uiso 1 1 calc R U . . .
C16 C 0.64831(9) 0.61742(7) 0.37116(6) 0.0155(2) Uani 1 1 d . . . . .
C17 C 0.69675(9) 0.56309(7) 0.34260(6) 0.0183(2) Uani 1 1 d . . . . .
C18 C 0.66334(11) 0.54256(8) 0.28727(6) 0.0243(3) Uani 1 1 d . . . . .
H18 H 0.694666 0.506208 0.266405 0.029 Uiso 1 1 calc R U . . .
C19 C 0.58585(12) 0.57391(8) 0.26223(7) 0.0271(3) Uani 1 1 d . . . . .
H19 H 0.564108 0.558559 0.224691 0.032 Uiso 1 1 calc R U . . .
C20 C 0.53933(11) 0.62762(8) 0.29132(6) 0.0239(3) Uani 1 1 d . . . . .
H20 H 0.486130 0.648758 0.273407 0.029 Uiso 1 1 calc R U . . .
C21 C 0.56970(9) 0.65110(7) 0.34670(6) 0.0183(2) Uani 1 1 d . . . . .
C22 C 0.78444(10) 0.52871(8) 0.36750(6) 0.0221(3) Uani 1 1 d . . . . .
H22 H 0.790960 0.543258 0.409789 0.026 Uiso 1 1 calc R U . . .
C23 C 0.87173(11) 0.55392(10) 0.33387(8) 0.0311(3) Uani 1 1 d . . . . .
H23A H 0.927944 0.533429 0.351830 0.047 Uiso 1 1 calc R U . . .
H23B H 0.875501 0.605192 0.335900 0.047 Uiso 1 1 calc R U . . .
H23C H 0.867441 0.539220 0.292438 0.047 Uiso 1 1 calc R U . . .
C24 C 0.78019(12) 0.44834(8) 0.36533(8) 0.0298(3) Uani 1 1 d . . . . .
H24A H 0.836701 0.428815 0.383673 0.045 Uiso 1 1 calc R U . . .
H24B H 0.776469 0.432869 0.324069 0.045 Uiso 1 1 calc R U . . .
H24C H 0.724702 0.432005 0.386846 0.045 Uiso 1 1 calc R U . . .
C25 C 0.52291(10) 0.71307(8) 0.37674(6) 0.0215(3) Uani 1 1 d . . . . .
H25 H 0.528709 0.705749 0.420376 0.026 Uiso 1 1 calc R U . . .
C26 C 0.41866(12) 0.71960(11) 0.36274(9) 0.0392(4) Uani 1 1 d . . . . .
H26A H 0.391016 0.756568 0.387289 0.059 Uiso 1 1 calc R U . . .
H26B H 0.387361 0.674912 0.371039 0.059 Uiso 1 1 calc R U . . .
H26C H 0.410632 0.731523 0.320891 0.059 Uiso 1 1 calc R U . . .
C27 C 0.57458(14) 0.78124(9) 0.36176(10) 0.0405(4) Uani 1 1 d . . . . .
H27A H 0.546133 0.820247 0.383549 0.061 Uiso 1 1 calc R U . . .
H27B H 0.569962 0.790235 0.319194 0.061 Uiso 1 1 calc R U . . .
H27C H 0.640692 0.776852 0.372953 0.061 Uiso 1 1 calc R U . . .
Cl3A Cl 0.62789(14) 0.29072(16) 0.30714(5) 0.0488(4) Uani 0.832(9) 1 d D . P A 1
Cl4A Cl 0.50538(15) 0.39744(6) 0.25751(8) 0.0362(2) Uani 0.832(9) 1 d D . P A 1
C28A C 0.5418(5) 0.3553(3) 0.32273(11) 0.0325(4) Uani 0.832(9) 1 d D . P A 1
H28A H 0.487184 0.332866 0.342007 0.039 Uiso 0.832(9) 1 calc R U P A 1
H28B H 0.568046 0.390355 0.350444 0.039 Uiso 0.832(9) 1 calc R U P A 1
Cl3B Cl 0.6118(6) 0.2702(5) 0.3071(3) 0.0488(4) Uani 0.168(9) 1 d D . P A 2
Cl4B Cl 0.5231(6) 0.3990(4) 0.2675(3) 0.0362(2) Uani 0.168(9) 1 d D . P A 2
C28B C 0.550(3) 0.3467(13) 0.3292(4) 0.0325(4) Uani 0.168(9) 1 d D . P A 2
H28C H 0.491578 0.333027 0.349628 0.039 Uiso 0.168(9) 1 calc R U P A 2
H28D H 0.588996 0.373934 0.357240 0.039 Uiso 0.168(9) 1 calc R U P A 2

loop_
_atom_site_aniso_label
_atom_site_aniso_U_11
_atom_site_aniso_U_22
_atom_site_aniso_U_33
_atom_site_aniso_U_23
_atom_site_aniso_U_13
_atom_site_aniso_U_12
Pd1 0.01009(4) 0.01193(4) 0.01362(4) 0.00034(3) 0.00080(3) -0.00086(3)
Cl1 0.01359(12) 0.01394(11) 0.03096(16) -0.00082(11) 0.00669(11) -0.00117(10)
Cl2 0.01500(12) 0.01561(11) 0.02134(13) -0.00168(10) 0.00139(10) 0.00160(10)
N1 0.0122(4) 0.0168(4) 0.0149(4) -0.0020(4) 0.0003(3) -0.0023(3)
C1 0.0123(5) 0.0138(5) 0.0137(5) -0.0002(4) 0.0009(4) -0.0006(4)
N2 0.0124(4) 0.0159(4) 0.0141(4) -0.0013(4) 0.0014(3) -0.0022(3)
C2 0.0145(5) 0.0203(5) 0.0187(6) -0.0024(4) 0.0038(4) -0.0047(4)
C3 0.0137(5) 0.0203(5) 0.0206(6) -0.0039(4) 0.0026(4) -0.0044(4)
C4 0.0141(5) 0.0199(5) 0.0142(5) -0.0033(4) 0.0003(4) -0.0032(4)
C5 0.0181(6) 0.0226(6) 0.0169(6) -0.0017(5) -0.0016(4) -0.0032(5)
C6 0.0270(7) 0.0324(7) 0.0161(6) -0.0009(5) -0.0018(5) -0.0057(6)
C7 0.0295(7) 0.0364(8) 0.0171(6) -0.0092(6) 0.0033(5) -0.0083(6)
C8 0.0234(7) 0.0260(6) 0.0252(7) -0.0105(5) 0.0053(5) -0.0034(5)
C9 0.0148(5) 0.0200(5) 0.0209(6) -0.0054(5) 0.0021(4) -0.0030(4)
C10 0.0253(7) 0.0223(6) 0.0208(6) 0.0013(5) -0.0042(5) 0.0006(5)
C11 0.0452(10) 0.0241(7) 0.0344(9) 0.0024(6) 0.0053(7) -0.0050(7)
C12 0.0306(8) 0.0364(9) 0.0432(10) -0.0039(8) -0.0113(7) 0.0065(7)
C13 0.0203(6) 0.0178(5) 0.0282(7) -0.0038(5) 0.0014(5) 0.0005(5)
C14 0.0264(7) 0.0226(6) 0.0394(9) 0.0023(6) 0.0057(6) -0.0016(5)
C15 0.0222(7) 0.0213(6) 0.0508(10) -0.0061(7) 0.0029(7) 0.0031(5)
C16 0.0157(5) 0.0173(5) 0.0135(5) -0.0003(4) 0.0006(4) -0.0029(4)
C17 0.0176(6) 0.0196(5) 0.0175(5) -0.0025(4) 0.0016(4) -0.0018(4)
C18 0.0270(7) 0.0267(7) 0.0193(6) -0.0067(5) 0.0002(5) -0.0015(5)
C19 0.0303(8) 0.0323(7) 0.0186(6) -0.0042(5) -0.0052(6) -0.0041(6)
C20 0.0234(7) 0.0296(7) 0.0188(6) 0.0022(5) -0.0047(5) -0.0017(5)
C21 0.0171(5) 0.0212(6) 0.0167(6) 0.0030(4) 0.0007(4) -0.0019(4)
C22 0.0186(6) 0.0252(6) 0.0224(6) -0.0068(5) 0.0009(5) 0.0027(5)
C23 0.0197(7) 0.0395(9) 0.0341(8) -0.0102(7) 0.0048(6) -0.0019(6)
C24 0.0302(8) 0.0263(7) 0.0330(8) -0.0055(6) 0.0028(6) 0.0071(6)
C25 0.0220(6) 0.0243(6) 0.0181(6) 0.0044(5) 0.0020(5) 0.0054(5)
C26 0.0234(8) 0.0550(11) 0.0392(10) -0.0023(8) -0.0004(7) 0.0128(8)
C27 0.0424(10) 0.0211(7) 0.0579(12) 0.0052(7) 0.0155(9) 0.0059(7)
Cl3A 0.0504(6) 0.0609(9) 0.0350(3) 0.0049(4) 0.0081(3) 0.0119(6)
Cl4A 0.0443(6) 0.0393(2) 0.0251(4) 0.0060(3) -0.0028(4) -0.0135(3)
C28A 0.0290(16) 0.0500(16) 0.0185(8) 0.0000(9) -0.0016(11) -0.0023(9)
Cl3B 0.0504(6) 0.0609(9) 0.0350(3) 0.0049(4) 0.0081(3) 0.0119(6)
Cl4B 0.0443(6) 0.0393(2) 0.0251(4) 0.0060(3) -0.0028(4) -0.0135(3)
C28B 0.0290(16) 0.0500(16) 0.0185(8) 0.0000(9) -0.0016(11) -0.0023(9)

loop_
_atom_type_symbol
_atom_type_description
_atom_type_scat_dispersion_real
_atom_type_scat_dispersion_imag
_atom_type_scat_source
C C 0.0033 0.0016 'International Tables Vol C Tables 4.2.6.8 and 6.1.1.4'
H H 0.0000 0.0000 'International Tables Vol C Tables 4.2.6.8 and 6.1.1.4'
N N 0.0061 0.0033 'International Tables Vol C Tables 4.2.6.8 and 6.1.1.4'
Cl Cl 0.1484 0.1585 'International Tables Vol C Tables 4.2.6.8 and 6.1.1.4'
Pd Pd -0.9988 1.0072 'International Tables Vol C Tables 4.2.6.8 and 6.1.1.4'

loop_
_geom_angle_atom_site_label_1
_geom_angle_atom_site_label_2
_geom_angle_atom_site_label_3
_geom_angle
_geom_angle_site_symmetry_1
_geom_angle_site_symmetry_3
_geom_angle_publ_flag
C1 Pd1 Cl2 91.05(4) . . ?
C1 Pd1 Cl1 90.82(4) . . ?
Cl2 Pd1 Cl1 177.709(12) . . ?
C1 Pd1 Cl1 177.82(4) . 5_666 ?
Cl2 Pd1 Cl1 91.105(11) . 5_666 ?
Cl1 Pd1 Cl1 87.022(11) . 5_666 ?
Pd1 Cl1 Pd1 92.977(11) . 5_666 ?
C1 N1 C3 110.46(10) . . ?
C1 N1 C4 128.91(11) . . ?
C3 N1 C4 120.49(10) . . ?
N2 C1 N1 105.25(10) . . ?
N2 C1 Pd1 127.04(9) . . ?
N1 C1 Pd1 127.59(9) . . ?
C1 N2 C2 110.34(10) . . ?
C1 N2 C16 127.29(10) . . ?
C2 N2 C16 122.17(10) . . ?
C3 C2 N2 107.09(11) . . ?
C3 C2 H2 126.5 . . ?
N2 C2 H2 126.5 . . ?
C2 C3 N1 106.86(11) . . ?
C2 C3 H3 126.6 . . ?
N1 C3 H3 126.6 . . ?
C5 C4 C9 123.48(12) . . ?
C5 C4 N1 119.04(11) . . ?
C9 C4 N1 117.18(12) . . ?
C4 C5 C6 117.10(13) . . ?
C4 C5 C10 123.06(12) . . ?
C6 C5 C10 119.84(13) . . ?
C7 C6 C5 120.95(14) . . ?
C7 C6 H6 119.5 . . ?
C5 C6 H6 119.5 . . ?
C6 C7 C8 120.52(13) . . ?
C6 C7 H7 119.7 . . ?
C8 C7 H7 119.7 . . ?
C7 C8 C9 121.28(14) . . ?
C7 C8 H8 119.4 . . ?
C9 C8 H8 119.4 . . ?
C8 C9 C4 116.62(13) . . ?
C8 C9 C13 120.45(13) . . ?
C4 C9 C13 122.92(12) . . ?
C5 C10 C12 110.79(13) . . ?
C5 C10 C11 110.69(13) . . ?
C12 C10 C11 111.61(14) . . ?
C5 C10 H10 107.9 . . ?
C12 C10 H10 107.9 . . ?
C11 C10 H10 107.9 . . ?
C10 C11 H11A 109.5 . . ?
C10 C11 H11B 109.5 . . ?
H11A C11 H11B 109.5 . . ?
C10 C11 H11C 109.5 . . ?
H11A C11 H11C 109.5 . . ?
H11B C11 H11C 109.5 . . ?
C10 C12 H12A 109.5 . . ?
C10 C12 H12B 109.5 . . ?
H12A C12 H12B 109.5 . . ?
C10 C12 H12C 109.5 . . ?
H12A C12 H12C 109.5 . . ?
H12B C12 H12C 109.5 . . ?
C9 C13 C14 111.54(12) . . ?
C9 C13 C15 111.83(13) . . ?
C14 C13 C15 109.34(12) . . ?
C9 C13 H13 108.0 . . ?
C14 C13 H13 108.0 . . ?
C15 C13 H13 108.0 . . ?
C13 C14 H14A 109.5 . . ?
C13 C14 H14B 109.5 . . ?
H14A C14 H14B 109.5 . . ?
C13 C14 H14C 109.5 . . ?
H14A C14 H14C 109.5 . . ?
H14B C14 H14C 109.5 . . ?
C13 C15 H15A 109.5 . . ?
C13 C15 H15B 109.5 . . ?
H15A C15 H15B 109.5 . . ?
C13 C15 H15C 109.5 . . ?
H15A C15 H15C 109.5 . . ?
H15B C15 H15C 109.5 . . ?
C17 C16 C21 123.31(12) . . ?
C17 C16 N2 118.61(11) . . ?
C21 C16 N2 117.94(11) . . ?
C18 C17 C16 116.87(13) . . ?
C18 C17 C22 119.50(12) . . ?
C16 C17 C22 123.58(12) . . ?
C19 C18 C17 121.39(14) . . ?
C19 C18 H18 119.3 . . ?
C17 C18 H18 119.3 . . ?
C18 C19 C20 120.61(13) . . ?
C18 C19 H19 119.7 . . ?
C20 C19 H19 119.7 . . ?
C19 C20 C21 120.87(14) . . ?
C19 C20 H20 119.6 . . ?
C21 C20 H20 119.6 . . ?
C20 C21 C16 116.95(13) . . ?
C20 C21 C25 120.92(13) . . ?
C16 C21 C25 122.03(12) . . ?
C17 C22 C24 112.71(12) . . ?
C17 C22 C23 110.40(13) . . ?
C24 C22 C23 109.18(13) . . ?
C17 C22 H22 108.1 . . ?
C24 C22 H22 108.1 . . ?
C23 C22 H22 108.1 . . ?
C22 C23 H23A 109.5 . . ?
C22 C23 H23B 109.5 . . ?
H23A C23 H23B 109.5 . . ?
C22 C23 H23C 109.5 . . ?
H23A C23 H23C 109.5 . . ?
H23B C23 H23C 109.5 . . ?
C22 C24 H24A 109.5 . . ?
C22 C24 H24B 109.5 . . ?
H24A C24 H24B 109.5 . . ?
C22 C24 H24C 109.5 . . ?
H24A C24 H24C 109.5 . . ?
H24B C24 H24C 109.5 . . ?
C21 C25 C26 113.54(13) . . ?
C21 C25 C27 110.48(12) . . ?
C26 C25 C27 110.72(14) . . ?
C21 C25 H25 107.3 . . ?
C26 C25 H25 107.3 . . ?
C27 C25 H25 107.3 . . ?
C25 C26 H26A 109.5 . . ?
C25 C26 H26B 109.5 . . ?
H26A C26 H26B 109.5 . . ?
C25 C26 H26C 109.5 . . ?
H26A C26 H26C 109.5 . . ?
H26B C26 H26C 109.5 . . ?
C25 C27 H27A 109.5 . . ?
C25 C27 H27B 109.5 . . ?
H27A C27 H27B 109.5 . . ?
C25 C27 H27C 109.5 . . ?
H27A C27 H27C 109.5 . . ?
H27B C27 H27C 109.5 . . ?
Cl4A C28A Cl3A 110.80(14) . . ?
Cl4A C28A H28A 109.5 . . ?
Cl3A C28A H28A 109.5 . . ?
Cl4A C28A H28B 109.5 . . ?
Cl3A C28A H28B 109.5 . . ?
H28A C28A H28B 108.1 . . ?
Cl4B C28B Cl3B 110.6(6) . . ?
Cl4B C28B H28C 109.5 . . ?
Cl3B C28B H28C 109.5 . . ?
Cl4B C28B H28D 109.5 . . ?
Cl3B C28B H28D 109.5 . . ?
H28C C28B H28D 108.1 . . ?

loop_
_geom_bond_atom_site_label_1
_geom_bond_atom_site_label_2
_geom_bond_distance
_geom_bond_site_symmetry_2
_geom_bond_publ_flag
Pd1 C1 1.9512(12) . ?
Pd1 Cl2 2.2737(3) . ?
Pd1 Cl1 2.3153(3) . ?
Pd1 Cl1 2.3976(3) 5_666 ?
N1 C1 1.3565(16) . ?
N1 C3 1.3894(16) . ?
N1 C4 1.4451(16) . ?
C1 N2 1.3543(16) . ?
N2 C2 1.3904(16) . ?
N2 C16 1.4460(16) . ?
C2 C3 1.3427(18) . ?
C2 H2 0.9500 . ?
C3 H3 0.9500 . ?
C4 C5 1.3964(19) . ?
C4 C9 1.4070(18) . ?
C5 C6 1.3990(19) . ?
C5 C10 1.522(2) . ?
C6 C7 1.382(2) . ?
C6 H6 0.9500 . ?
C7 C8 1.384(2) . ?
C7 H7 0.9500 . ?
C8 C9 1.3965(19) . ?
C8 H8 0.9500 . ?
C9 C13 1.517(2) . ?
C10 C12 1.531(2) . ?
C10 C11 1.533(2) . ?
C10 H10 1.0000 . ?
C11 H11A 0.9800 . ?
C11 H11B 0.9800 . ?
C11 H11C 0.9800 . ?
C12 H12A 0.9800 . ?
C12 H12B 0.9800 . ?
C12 H12C 0.9800 . ?
C13 C14 1.534(2) . ?
C13 C15 1.535(2) . ?
C13 H13 1.0000 . ?
C14 H14A 0.9800 . ?
C14 H14B 0.9800 . ?
C14 H14C 0.9800 . ?
C15 H15A 0.9800 . ?
C15 H15B 0.9800 . ?
C15 H15C 0.9800 . ?
C16 C17 1.4027(18) . ?
C16 C21 1.4054(18) . ?
C17 C18 1.3950(19) . ?
C17 C22 1.520(2) . ?
C18 C19 1.378(2) . ?
C18 H18 0.9500 . ?
C19 C20 1.386(2) . ?
C19 H19 0.9500 . ?
C20 C21 1.399(2) . ?
C20 H20 0.9500 . ?
C21 C25 1.517(2) . ?
C22 C24 1.534(2) . ?
C22 C23 1.536(2) . ?
C22 H22 1.0000 . ?
C23 H23A 0.9800 . ?
C23 H23B 0.9800 . ?
C23 H23C 0.9800 . ?
C24 H24A 0.9800 . ?
C24 H24B 0.9800 . ?
C24 H24C 0.9800 . ?
C25 C26 1.526(2) . ?
C25 C27 1.532(2) . ?
C25 H25 1.0000 . ?
C26 H26A 0.9800 . ?
C26 H26B 0.9800 . ?
C26 H26C 0.9800 . ?
C27 H27A 0.9800 . ?
C27 H27B 0.9800 . ?
C27 H27C 0.9800 . ?
Cl3A C28A 1.773(2) . ?
Cl4A C28A 1.7586(19) . ?
C28A H28A 0.9900 . ?
C28A H28B 0.9900 . ?
Cl3B C28B 1.773(4) . ?
Cl4B C28B 1.758(3) . ?
C28B H28C 0.9900 . ?
C28B H28D 0.9900 . ?

loop_
_geom_torsion_atom_site_label_1
_geom_torsion_atom_site_label_2
_geom_torsion_atom_site_label_3
_geom_torsion_atom_site_label_4
_geom_torsion
_geom_torsion_site_symmetry_1
_geom_torsion_site_symmetry_2
_geom_torsion_site_symmetry_3
_geom_torsion_site_symmetry_4
_geom_torsion_publ_flag
C3 N1 C1 N2 -0.70(14) . . . . ?
C4 N1 C1 N2 174.96(12) . . . . ?
C3 N1 C1 Pd1 175.58(9) . . . . ?
C4 N1 C1 Pd1 -8.76(19) . . . . ?
N1 C1 N2 C2 0.29(14) . . . . ?
Pd1 C1 N2 C2 -176.02(9) . . . . ?
N1 C1 N2 C16 -174.58(11) . . . . ?
Pd1 C1 N2 C16 9.11(18) . . . . ?
C1 N2 C2 C3 0.23(15) . . . . ?
C16 N2 C2 C3 175.41(12) . . . . ?
N2 C2 C3 N1 -0.65(15) . . . . ?
C1 N1 C3 C2 0.86(15) . . . . ?
C4 N1 C3 C2 -175.22(12) . . . . ?
C1 N1 C4 C5 82.41(17) . . . . ?
C3 N1 C4 C5 -102.31(15) . . . . ?
C1 N1 C4 C9 -103.59(15) . . . . ?
C3 N1 C4 C9 71.68(16) . . . . ?
C9 C4 C5 C6 -2.3(2) . . . . ?
N1 C4 C5 C6 171.27(12) . . . . ?
C9 C4 C5 C10 178.57(13) . . . . ?
N1 C4 C5 C10 -7.83(19) . . . . ?
C4 C5 C6 C7 0.6(2) . . . . ?
C10 C5 C6 C7 179.75(14) . . . . ?
C5 C6 C7 C8 1.3(2) . . . . ?
C6 C7 C8 C9 -1.5(2) . . . . ?
C7 C8 C9 C4 -0.1(2) . . . . ?
C7 C8 C9 C13 -179.34(14) . . . . ?
C5 C4 C9 C8 2.05(19) . . . . ?
N1 C4 C9 C8 -171.66(12) . . . . ?
C5 C4 C9 C13 -178.70(13) . . . . ?
N1 C4 C9 C13 7.60(18) . . . . ?
C4 C5 C10 C12 113.33(16) . . . . ?
C6 C5 C10 C12 -65.76(18) . . . . ?
C4 C5 C10 C11 -122.31(15) . . . . ?
C6 C5 C10 C11 58.60(18) . . . . ?
C8 C9 C13 C14 76.56(17) . . . . ?
C4 C9 C13 C14 -102.67(15) . . . . ?
C8 C9 C13 C15 -46.24(18) . . . . ?
C4 C9 C13 C15 134.54(14) . . . . ?
C1 N2 C16 C17 -115.18(14) . . . . ?
C2 N2 C16 C17 70.51(16) . . . . ?
C1 N2 C16 C21 69.04(17) . . . . ?
C2 N2 C16 C21 -105.27(14) . . . . ?
C21 C16 C17 C18 -0.1(2) . . . . ?
N2 C16 C17 C18 -175.69(12) . . . . ?
C21 C16 C17 C22 177.09(13) . . . . ?
N2 C16 C17 C22 1.55(19) . . . . ?
C16 C17 C18 C19 -0.6(2) . . . . ?
C22 C17 C18 C19 -177.92(14) . . . . ?
C17 C18 C19 C20 0.7(2) . . . . ?
C18 C19 C20 C21 -0.2(2) . . . . ?
C19 C20 C21 C16 -0.5(2) . . . . ?
C19 C20 C21 C25 175.88(14) . . . . ?
C17 C16 C21 C20 0.7(2) . . . . ?
N2 C16 C21 C20 176.24(12) . . . . ?
C17 C16 C21 C25 -175.67(12) . . . . ?
N2 C16 C21 C25 -0.10(18) . . . . ?
C18 C17 C22 C24 -50.32(18) . . . . ?
C16 C17 C22 C24 132.51(14) . . . . ?
C18 C17 C22 C23 72.07(17) . . . . ?
C16 C17 C22 C23 -105.10(15) . . . . ?
C20 C21 C25 C26 32.02(19) . . . . ?
C16 C21 C25 C26 -151.78(14) . . . . ?
C20 C21 C25 C27 -93.04(17) . . . . ?
C16 C21 C25 C27 83.15(17) . . . . ?
